data_9007637
loop_
_publ_author_name
'Jones, P. G.'
'Beesk, W.'
'Sheldrick, G. M.'
'Schwarzmann, E.'

_publ_section_title
;
 Arsenic dioxide
;
_journal_name_full 'Acta Crystallographica, Section B'
_journal_page_first 439
_journal_page_last 440
_journal_paper_doi 10.1107/S0567740880003433
_journal_volume 36
_journal_year 1980
_chemical_formula_structural AsO2
_chemical_formula_sum 'As O2'
_space_group_IT_number 62
_symmetry_space_group_name_Hall '-P 2ac 2n'
_symmetry_space_group_name_H-M 'P n m a'
_cell_angle_alpha 90
_cell_angle_beta 90
_cell_angle_gamma 90
_cell_length_a 8.597
_cell_length_b 5.235
_cell_length_c 7.269
_cell_formula_units_Z 8
_cell_volume 327.143
_database_code_amcsd 0009702
_exptl_crystal_density_diffrn 4.342
_cod_database_code 9007637
_amcsd_formula_title AsO2

loop_
_space_group_symop_operation_xyz
x,y,z
x,1/2-y,z
-x,1/2+y,-z
1/2-x,1/2+y,1/2+z
1/2+x,1/2-y,1/2-z
1/2+x,y,1/2-z
1/2-x,-y,1/2+z
-x,-y,-z

loop_
_atom_site_aniso_label
_atom_site_aniso_U_11
_atom_site_aniso_U_22
_atom_site_aniso_U_33
_atom_site_aniso_U_12
_atom_site_aniso_U_13
_atom_site_aniso_U_23
As1 0.02200 0.02100 0.02200 0.00000 0.00000 0.00000
As2 0.02300 0.02300 0.02300 0.00000 -0.00200 0.00000
O1 0.02900 0.02100 0.02800 0.00200 0.00400 0.00300
O2 0.02600 0.02700 0.02600 0.00000 0.00500 0.00000
O3 0.03000 0.03700 0.03200 0.00000 -0.00500 0.00000

loop_
_atom_site_label
_atom_site_fract_x
_atom_site_fract_y
_atom_site_fract_z
As1 0.07380 0.25000 0.17310
As2 0.26470 0.25000 -0.19650
O1 0.09000 -0.00500 0.31960
O2 0.24650 0.25000 0.05270
O3 -0.08840 0.25000 0.06200

loop_
_cod_related_entry_id
_cod_related_entry_database
_cod_related_entry_code
1 AMCSD 0009702
